data_1504037
loop_
_publ_author_name
'Bakthadoss, Manickam'
'Sivakumar, Govindan'
'Kannan, Damodharan'

_publ_section_title
;
 Solid-state melt reaction for the domino process: highly efficient
 synthesis of fused tetracyclic chromenopyran pyrimidinediones using
 Baylis-Hillman derivatives.
;
_journal_issue 19
_journal_name_full 'Organic letters'
_journal_page_first 4466
_journal_page_last 4469
_journal_paper_doi 10.1021/ol901228j
_journal_volume 11
_journal_year 2009
_chemical_formula_moiety 'C23 H19 N3 O4'
_chemical_formula_sum 'C23 H19 N3 O4'
_chemical_formula_weight 401.41
_chemical_melting_point 271(1)
_chemical_name_common 'Compound 13a'
_chemical_name_systematic
;
 ?
;
_space_group_IT_number 14
_symmetry_cell_setting monoclinic
_symmetry_space_group_name_Hall '-P 2yn'
_symmetry_space_group_name_H-M 'P 1 21/n 1'
_atom_sites_solution_hydrogens geom
_atom_sites_solution_primary direct
_atom_sites_solution_secondary difmap
_audit_creation_method SHELXL-97
_cell_angle_alpha 90.00
_cell_angle_beta 98.437(2)
_cell_angle_gamma 90.00
_cell_formula_units_Z 4
_cell_length_a 11.8479(8)
_cell_length_b 11.2380(6)
_cell_length_c 14.6655(10)
_cell_measurement_reflns_used 4960
_cell_measurement_temperature 293(2)
_cell_measurement_theta_max 28.30
_cell_measurement_theta_min 2.07
_cell_volume 1931.5(2)
_computing_cell_refinement 'APEX2/SAINT (Bruker, 2004)'
_computing_data_collection 'APEX2 (Bruker, 2004)'
_computing_data_reduction 'SAINT/XPREP (Bruker, 2004)'
_computing_molecular_graphics 'ORTEP3 (Farrugia, 1997) and Mercury (Bruno et al., 2002)'
_computing_publication_material 'SHELXL-97 (Sheldrick, 1997)'
_computing_structure_refinement 'SHELXL-97 (Sheldrick, 1997)'
_computing_structure_solution 'SIR92 (Altornare et al., 1993)'
_diffrn_ambient_temperature 293(2)
_diffrn_measured_fraction_theta_full 1.000
_diffrn_measured_fraction_theta_max 0.995
_diffrn_measurement_device_type 'Bruker axs kappa apex2 CCD diffractometer'
_diffrn_measurement_method '\w and \f scan'
_diffrn_radiation_monochromator graphite
_diffrn_radiation_source 'fine-focus sealed tube'
_diffrn_radiation_type MoK\a
_diffrn_radiation_wavelength 0.71073
_diffrn_reflns_av_R_equivalents 0.0271
_diffrn_reflns_av_sigmaI/netI 0.0245
_diffrn_reflns_limit_h_max 15
_diffrn_reflns_limit_h_min -15
_diffrn_reflns_limit_k_max 14
_diffrn_reflns_limit_k_min -14
_diffrn_reflns_limit_l_max 19
_diffrn_reflns_limit_l_min -19
_diffrn_reflns_number 21537
_diffrn_reflns_theta_full 25.00
_diffrn_reflns_theta_max 28.30
_diffrn_reflns_theta_min 2.07
_diffrn_standards_decay_% 0
_exptl_absorpt_coefficient_mu 0.096
_exptl_absorpt_correction_T_max 0.9801
_exptl_absorpt_correction_T_min 0.9717
_exptl_absorpt_correction_type multi-scan
_exptl_absorpt_process_details '(SADABS; Bruker, 1999)'
_exptl_crystal_colour colourless
_exptl_crystal_density_diffrn 1.380
_exptl_crystal_density_method 'not measured'
_exptl_crystal_description prism
_exptl_crystal_F_000 840
_exptl_crystal_size_max 0.30
_exptl_crystal_size_mid 0.30
_exptl_crystal_size_min 0.20
_refine_diff_density_max 0.380
_refine_diff_density_min -0.164
_refine_diff_density_rms 0.042
_refine_ls_extinction_method none
_refine_ls_goodness_of_fit_ref 1.025
_refine_ls_hydrogen_treatment mixed
_refine_ls_matrix_type full
_refine_ls_number_parameters 281
_refine_ls_number_reflns 4779
_refine_ls_number_restraints 0
_refine_ls_restrained_S_all 1.025
_refine_ls_R_factor_all 0.0735
_refine_ls_R_factor_gt 0.0480
_refine_ls_shift/su_max 0.001
_refine_ls_shift/su_mean 0.000
_refine_ls_structure_factor_coef Fsqd
_refine_ls_weighting_details 'calc w=1/[\s^2^(Fo^2^)+(0.0677P)^2^+0.5960P] where P=(Fo^2^+2Fc^2^)/3'
_refine_ls_weighting_scheme calc
_refine_ls_wR_factor_gt 0.1251
_refine_ls_wR_factor_ref 0.1455
_reflns_number_gt 3365
_reflns_number_total 4779
_reflns_threshold_expression >2sigma(I)
_cod_data_source_file ol901228j_si_003.cif
_cod_data_source_block mgs6
_cod_depositor_comments
;
The following automatic conversions were performed:

'_symmetry_cell_setting' value 'Monoclinic' changed to 'monoclinic'
according to /home/saulius/struct/CIF-dictionaries/cif_core.dic
dictionary named 'cif_core.dic' version 2.4.2 from 2011-04-26.

Automatic conversion script
Id: cif_fix_values 1715 2011-07-08 13:25:40Z adriana 
;
_cod_original_sg_symbol_H-M P21/n
_cod_database_code 1504037

loop_
_symmetry_equiv_pos_as_xyz
'x, y, z'
'-x+1/2, y+1/2, -z+1/2'
'-x, -y, -z'
'x-1/2, -y-1/2, z-1/2'

loop_
_atom_site_label
_atom_site_type_symbol
_atom_site_fract_x
_atom_site_fract_y
_atom_site_fract_z
_atom_site_U_iso_or_equiv
_atom_site_adp_type
_atom_site_occupancy
_atom_site_symmetry_multiplicity
_atom_site_calc_flag
_atom_site_refinement_flags
C1 C 0.34708(19) -0.16518(18) 0.51485(15) 0.0576(5) Uani 1 1 d .
H1 H 0.3434 -0.1891 0.5751 0.069 Uiso 1 1 calc R
C2 C 0.40439(18) -0.23323(18) 0.45906(15) 0.0585(5) Uani 1 1 d .
H2 H 0.4378 -0.3046 0.4808 0.070 Uiso 1 1 calc R
C3 C 0.41252(17) -0.19575(17) 0.37074(14) 0.0525(5) Uani 1 1 d .
H3 H 0.4512 -0.2420 0.3328 0.063 Uiso 1 1 calc R
C4 C 0.36369(15) -0.09044(15) 0.33885(13) 0.0447(4) Uani 1 1 d .
H4 H 0.3716 -0.0654 0.2797 0.054 Uiso 1 1 calc R
C5 C 0.30256(14) -0.01966(14) 0.39224(11) 0.0378(4) Uani 1 1 d .
C6 C 0.29453(16) -0.06037(16) 0.48109(12) 0.0463(4) Uani 1 1 d .
C7 C 0.14988(16) 0.07880(16) 0.49630(13) 0.0477(4) Uani 1 1 d .
H7A H 0.1165 0.1229 0.5426 0.057 Uiso 1 1 calc R
H7B H 0.0899 0.0328 0.4604 0.057 Uiso 1 1 calc R
C8 C 0.20106(13) 0.16633(14) 0.43276(11) 0.0358(3) Uani 1 1 d .
C9 C 0.24412(14) 0.09465(14) 0.35435(11) 0.0345(3) Uani 1 1 d .
C10 C 0.31755(13) 0.17452(14) 0.30412(10) 0.0342(3) Uani 1 1 d .
C11 C 0.32920(14) 0.14850(14) 0.20998(11) 0.0375(4) Uani 1 1 d .
C12 C 0.44678(14) 0.32928(15) 0.20860(12) 0.0419(4) Uani 1 1 d .
C13 C 0.36302(13) 0.27587(14) 0.34216(10) 0.0339(3) Uani 1 1 d .
C14 C 0.30188(14) 0.23510(14) 0.48672(11) 0.0355(3) Uani 1 1 d .
C15 C 0.27346(15) 0.30882(15) 0.56616(11) 0.0398(4) Uani 1 1 d .
C16 C 0.22680(17) 0.42102(16) 0.55292(13) 0.0487(4) Uani 1 1 d .
H16 H 0.2143 0.4539 0.4941 0.058 Uiso 1 1 calc R
C17 C 0.1985(2) 0.4848(2) 0.62725(15) 0.0632(6) Uani 1 1 d .
H17 H 0.1665 0.5602 0.6182 0.076 Uiso 1 1 calc R
C18 C 0.2177(2) 0.4365(2) 0.71444(16) 0.0742(7) Uani 1 1 d .
H18 H 0.1972 0.4789 0.7640 0.089 Uiso 1 1 calc R
C19 C 0.2671(2) 0.3259(2) 0.72869(15) 0.0743(7) Uani 1 1 d .
H19 H 0.2822 0.2946 0.7879 0.089 Uiso 1 1 calc R
C20 C 0.29404(19) 0.26206(19) 0.65467(13) 0.0572(5) Uani 1 1 d .
H20 H 0.3263 0.1868 0.6641 0.069 Uiso 1 1 calc R
C21 C 0.4219(2) 0.1993(2) 0.07530(13) 0.0606(6) Uani 1 1 d .
H21A H 0.4072 0.2685 0.0370 0.091 Uiso 1 1 calc R
H21B H 0.3732 0.1354 0.0502 0.091 Uiso 1 1 calc R
H21C H 0.5002 0.1760 0.0776 0.091 Uiso 1 1 calc R
C22 C 0.47773(16) 0.46036(16) 0.34266(13) 0.0476(4) Uani 1 1 d .
H22A H 0.4201 0.5050 0.3674 0.071 Uiso 1 1 calc R
H22B H 0.5095 0.5082 0.2985 0.071 Uiso 1 1 calc R
H22C H 0.5369 0.4384 0.3917 0.071 Uiso 1 1 calc R
C23 C 0.10915(15) 0.24760(16) 0.39308(12) 0.0419(4) Uani 1 1 d .
N1 N 0.39919(13) 0.22685(13) 0.16881(10) 0.0429(3) Uani 1 1 d .
N2 N 0.42669(11) 0.35256(12) 0.29738(9) 0.0383(3) Uani 1 1 d .
N3 N 0.03515(15) 0.30581(18) 0.36259(13) 0.0622(5) Uani 1 1 d .
O1 O 0.23527(13) 0.00084(12) 0.54024(9) 0.0564(4) Uani 1 1 d .
O2 O 0.35096(10) 0.31643(10) 0.42624(7) 0.0384(3) Uani 1 1 d .
O3 O 0.28332(11) 0.06517(11) 0.16573(8) 0.0477(3) Uani 1 1 d .
O4 O 0.50270(12) 0.39683(13) 0.16814(10) 0.0587(4) Uani 1 1 d .
H9 H 0.1763(14) 0.0725(14) 0.3099(11) 0.031(4) Uiso 1 1 d .
H14 H 0.3596(14) 0.1749(15) 0.5084(11) 0.033(4) Uiso 1 1 d .

loop_
_atom_site_aniso_label
_atom_site_aniso_U_11
_atom_site_aniso_U_22
_atom_site_aniso_U_33
_atom_site_aniso_U_23
_atom_site_aniso_U_13
_atom_site_aniso_U_12
C1 0.0756(14) 0.0496(11) 0.0482(11) 0.0111(9) 0.0117(10) 0.0007(10)
C2 0.0613(12) 0.0461(10) 0.0651(13) 0.0083(9) -0.0009(10) 0.0066(9)
C3 0.0520(11) 0.0467(10) 0.0594(12) -0.0038(9) 0.0104(9) 0.0072(8)
C4 0.0488(10) 0.0416(9) 0.0460(10) -0.0007(7) 0.0145(8) 0.0012(7)
C5 0.0422(9) 0.0344(8) 0.0383(8) -0.0005(6) 0.0108(7) -0.0051(7)
C6 0.0572(11) 0.0421(9) 0.0422(10) 0.0014(7) 0.0162(8) -0.0045(8)
C7 0.0574(11) 0.0467(10) 0.0457(10) -0.0022(8) 0.0294(8) -0.0058(8)
C8 0.0402(8) 0.0362(8) 0.0344(8) -0.0019(6) 0.0164(7) -0.0010(6)
C9 0.0380(8) 0.0352(8) 0.0327(8) -0.0023(6) 0.0134(7) -0.0039(6)
C10 0.0371(8) 0.0352(8) 0.0327(8) 0.0016(6) 0.0132(6) 0.0016(6)
C11 0.0402(8) 0.0389(8) 0.0360(8) 0.0009(7) 0.0147(7) 0.0048(7)
C12 0.0435(9) 0.0442(9) 0.0421(9) 0.0056(7) 0.0197(7) 0.0041(7)
C13 0.0338(7) 0.0380(8) 0.0318(8) 0.0040(6) 0.0114(6) 0.0030(6)
C14 0.0428(9) 0.0357(8) 0.0306(8) 0.0022(6) 0.0140(7) -0.0004(7)
C15 0.0450(9) 0.0429(9) 0.0336(8) -0.0033(7) 0.0128(7) -0.0030(7)
C16 0.0591(11) 0.0465(10) 0.0414(10) -0.0048(8) 0.0102(8) 0.0026(8)
C17 0.0814(15) 0.0526(12) 0.0571(13) -0.0145(10) 0.0155(11) 0.0105(10)
C18 0.1015(19) 0.0780(16) 0.0488(12) -0.0211(11) 0.0301(12) 0.0064(14)
C19 0.113(2) 0.0783(16) 0.0371(11) -0.0005(10) 0.0283(12) 0.0086(14)
C20 0.0813(14) 0.0548(11) 0.0388(10) 0.0042(8) 0.0204(10) 0.0073(10)
C21 0.0757(14) 0.0713(14) 0.0423(10) -0.0057(9) 0.0333(10) -0.0060(11)
C22 0.0519(10) 0.0444(10) 0.0478(10) 0.0023(8) 0.0120(8) -0.0125(8)
C23 0.0411(9) 0.0480(10) 0.0397(9) -0.0067(7) 0.0162(7) -0.0015(8)
N1 0.0491(8) 0.0483(8) 0.0359(7) 0.0005(6) 0.0214(6) 0.0003(6)
N2 0.0407(7) 0.0382(7) 0.0389(7) 0.0031(6) 0.0158(6) -0.0031(6)
N3 0.0527(10) 0.0737(12) 0.0612(11) -0.0017(9) 0.0118(8) 0.0145(9)
O1 0.0842(10) 0.0490(8) 0.0419(7) 0.0083(6) 0.0290(7) 0.0048(7)
O2 0.0461(6) 0.0388(6) 0.0329(6) -0.0012(5) 0.0146(5) -0.0057(5)
O3 0.0591(8) 0.0481(7) 0.0389(7) -0.0074(5) 0.0167(6) -0.0049(6)
O4 0.0680(9) 0.0603(8) 0.0554(8) 0.0063(6) 0.0344(7) -0.0116(7)

loop_
_atom_type_symbol
_atom_type_description
_atom_type_scat_dispersion_real
_atom_type_scat_dispersion_imag
_atom_type_scat_source
C C 0.0033 0.0016 'International Tables Vol C Tables 4.2.6.8 and 6.1.1.4'
H H 0.0000 0.0000 'International Tables Vol C Tables 4.2.6.8 and 6.1.1.4'
N N 0.0061 0.0033 'International Tables Vol C Tables 4.2.6.8 and 6.1.1.4'
O O 0.0106 0.0060 'International Tables Vol C Tables 4.2.6.8 and 6.1.1.4'

loop_
_geom_angle_atom_site_label_1
_geom_angle_atom_site_label_2
_geom_angle_atom_site_label_3
_geom_angle
C2 C1 C6 119.72(19)
C2 C1 H1 120.1
C6 C1 H1 120.1
C1 C2 C3 119.96(18)
C1 C2 H2 120.0
C3 C2 H2 120.0
C4 C3 C2 120.04(19)
C4 C3 H3 120.0
C2 C3 H3 120.0
C3 C4 C5 122.04(17)
C3 C4 H4 119.0
C5 C4 H4 119.0
C4 C5 C6 116.73(16)
C4 C5 C9 121.50(15)
C6 C5 C9 121.75(15)
O1 C6 C1 116.25(16)
O1 C6 C5 122.31(16)
C1 C6 C5 121.44(17)
O1 C7 C8 110.57(14)
O1 C7 H7A 109.5
C8 C7 H7A 109.5
O1 C7 H7B 109.5
C8 C7 H7B 109.5
H7A C7 H7B 108.1
C23 C8 C7 107.53(13)
C23 C8 C14 111.36(14)
C7 C8 C14 110.75(13)
C23 C8 C9 109.48(13)
C7 C8 C9 108.58(13)
C14 C8 C9 109.08(12)
C10 C9 C5 114.45(13)
C10 C9 C8 109.14(12)
C5 C9 C8 110.41(13)
C10 C9 H9 107.3(9)
C5 C9 H9 108.0(9)
C8 C9 H9 107.2(9)
C13 C10 C11 118.77(14)
C13 C10 C9 121.58(14)
C11 C10 C9 119.32(14)
O3 C11 N1 119.81(15)
O3 C11 C10 124.65(15)
N1 C11 C10 115.54(14)
O4 C12 N1 122.29(16)
O4 C12 N2 121.48(17)
N1 C12 N2 116.23(14)
O2 C13 C10 125.34(14)
O2 C13 N2 111.48(13)
C10 C13 N2 123.17(14)
O2 C14 C15 106.31(13)
O2 C14 C8 110.58(12)
C15 C14 C8 115.37(13)
O2 C14 H14 108.0(10)
C15 C14 H14 110.6(10)
C8 C14 H14 105.8(10)
C16 C15 C20 119.30(16)
C16 C15 C14 121.62(15)
C20 C15 C14 119.08(16)
C15 C16 C17 120.02(18)
C15 C16 H16 120.0
C17 C16 H16 120.0
C18 C17 C16 120.0(2)
C18 C17 H17 120.0
C16 C17 H17 120.0
C19 C18 C17 120.36(19)
C19 C18 H18 119.8
C17 C18 H18 119.8
C18 C19 C20 119.6(2)
C18 C19 H19 120.2
C20 C19 H19 120.2
C19 C20 C15 120.7(2)
C19 C20 H20 119.7
C15 C20 H20 119.7
N1 C21 H21A 109.5
N1 C21 H21B 109.5
H21A C21 H21B 109.5
N1 C21 H21C 109.5
H21A C21 H21C 109.5
H21B C21 H21C 109.5
N2 C22 H22A 109.5
N2 C22 H22B 109.5
H22A C22 H22B 109.5
N2 C22 H22C 109.5
H22A C22 H22C 109.5
H22B C22 H22C 109.5
N3 C23 C8 176.85(19)
C12 N1 C11 125.02(14)
C12 N1 C21 116.96(14)
C11 N1 C21 118.01(15)
C13 N2 C12 120.93(14)
C13 N2 C22 121.31(14)
C12 N2 C22 117.75(13)
C6 O1 C7 114.68(14)
C13 O2 C14 116.96(12)

loop_
_geom_bond_atom_site_label_1
_geom_bond_atom_site_label_2
_geom_bond_distance
C1 C2 1.370(3)
C1 C6 1.389(3)
C1 H1 0.9300
C2 C3 1.379(3)
C2 H2 0.9300
C3 C4 1.369(3)
C3 H3 0.9300
C4 C5 1.392(2)
C4 H4 0.9300
C5 C6 1.397(2)
C5 C9 1.525(2)
C6 O1 1.377(2)
C7 O1 1.420(2)
C7 C8 1.539(2)
C7 H7A 0.9700
C7 H7B 0.9700
C8 C23 1.474(2)
C8 C14 1.540(2)
C8 C9 1.550(2)
C9 C10 1.514(2)
C9 H9 0.989(17)
C10 C13 1.346(2)
C10 C11 1.438(2)
C11 O3 1.221(2)
C11 N1 1.405(2)
C12 O4 1.218(2)
C12 N1 1.374(2)
C12 N2 1.382(2)
C13 O2 1.3417(18)
C13 N2 1.3742(19)
C14 O2 1.4532(18)
C14 C15 1.507(2)
C14 H14 0.981(17)
C15 C16 1.379(2)
C15 C20 1.388(2)
C16 C17 1.386(3)
C16 H16 0.9300
C17 C18 1.377(3)
C17 H17 0.9300
C18 C19 1.377(3)
C18 H18 0.9300
C19 C20 1.377(3)
C19 H19 0.9300
C20 H20 0.9300
C21 N1 1.469(2)
C21 H21A 0.9600
C21 H21B 0.9600
C21 H21C 0.9600
C22 N2 1.469(2)
C22 H22A 0.9600
C22 H22B 0.9600
C22 H22C 0.9600
C23 N3 1.132(2)

loop_
_geom_torsion_atom_site_label_1
_geom_torsion_atom_site_label_2
_geom_torsion_atom_site_label_3
_geom_torsion_atom_site_label_4
_geom_torsion
C6 C1 C2 C3 1.9(3)
C1 C2 C3 C4 0.2(3)
C2 C3 C4 C5 -1.6(3)
C3 C4 C5 C6 0.9(3)
C3 C4 C5 C9 -177.23(16)
C2 C1 C6 O1 177.78(18)
C2 C1 C6 C5 -2.7(3)
C4 C5 C6 O1 -179.21(16)
C9 C5 C6 O1 -1.1(3)
C4 C5 C6 C1 1.3(3)
C9 C5 C6 C1 179.37(17)
O1 C7 C8 C23 -177.42(14)
O1 C7 C8 C14 -55.54(18)
O1 C7 C8 C9 64.21(18)
C4 C5 C9 C10 -46.5(2)
C6 C5 C9 C10 135.53(16)
C4 C5 C9 C8 -170.07(15)
C6 C5 C9 C8 11.9(2)
C23 C8 C9 C10 75.38(16)
C7 C8 C9 C10 -167.49(14)
C14 C8 C9 C10 -46.71(17)
C23 C8 C9 C5 -157.99(13)
C7 C8 C9 C5 -40.86(18)
C14 C8 C9 C5 79.93(16)
C5 C9 C10 C13 -105.90(17)
C8 C9 C10 C13 18.4(2)
C5 C9 C10 C11 80.83(18)
C8 C9 C10 C11 -154.89(14)
C13 C10 C11 O3 -173.27(16)
C9 C10 C11 O3 0.2(2)
C13 C10 C11 N1 6.8(2)
C9 C10 C11 N1 -179.77(13)
C11 C10 C13 O2 174.27(14)
C9 C10 C13 O2 1.0(2)
C11 C10 C13 N2 -4.3(2)
C9 C10 C13 N2 -177.65(14)
C23 C8 C14 O2 -61.20(16)
C7 C8 C14 O2 179.20(12)
C9 C8 C14 O2 59.75(16)
C23 C8 C14 C15 59.48(17)
C7 C8 C14 C15 -60.12(18)
C9 C8 C14 C15 -179.57(13)
O2 C14 C15 C16 40.7(2)
C8 C14 C15 C16 -82.3(2)
O2 C14 C15 C20 -139.85(17)
C8 C14 C15 C20 97.2(2)
C20 C15 C16 C17 -1.5(3)
C14 C15 C16 C17 178.01(18)
C15 C16 C17 C18 0.5(3)
C16 C17 C18 C19 1.3(4)
C17 C18 C19 C20 -2.0(4)
C18 C19 C20 C15 1.0(4)
C16 C15 C20 C19 0.8(3)
C14 C15 C20 C19 -178.7(2)
C7 C8 C23 N3 -34(3)
C14 C8 C23 N3 -156(3)
C9 C8 C23 N3 84(3)
O4 C12 N1 C11 -176.63(17)
N2 C12 N1 C11 2.7(2)
O4 C12 N1 C21 2.1(3)
N2 C12 N1 C21 -178.61(16)
O3 C11 N1 C12 173.82(16)
C10 C11 N1 C12 -6.2(2)
O3 C11 N1 C21 -4.9(2)
C10 C11 N1 C21 175.09(16)
O2 C13 N2 C12 -178.19(13)
C10 C13 N2 C12 0.6(2)
O2 C13 N2 C22 3.2(2)
C10 C13 N2 C22 -178.04(15)
O4 C12 N2 C13 179.71(16)
N1 C12 N2 C13 0.4(2)
O4 C12 N2 C22 -1.6(2)
N1 C12 N2 C22 179.07(15)
C1 C6 O1 C7 -157.47(17)
C5 C6 O1 C7 23.0(2)
C8 C7 O1 C6 -54.7(2)
C10 C13 O2 C14 11.2(2)
N2 C13 O2 C14 -170.10(13)
C15 C14 O2 C13 -167.64(13)
C8 C14 O2 C13 -41.71(18)
